data_1569555
loop_
_publ_author_name
'Deka, Hemanta'
'Ritacco, Ida'
'Fridman, Natalia'
'Caporaso, Lucia'
'Eisen, Moris S.'

_publ_section_title
;
 Catalytic regeneration of metal-hydrides from their corresponding
 metal-alkoxides <i>via</i> the hydroboration of carbonates to obtain
 methanol and diols.
;
_journal_issue 31
_journal_name_full 'Chemical science'
_journal_page_first 8369
_journal_page_last 8379
_journal_paper_doi 10.1039/d3sc01700a
_journal_volume 14
_journal_year 2023
_chemical_formula_moiety 'C40 H82 N6 Si6 Th'
_chemical_formula_sum 'C40 H82 N6 Si6 Th'
_chemical_formula_weight 1047.70
_chemical_name_common 'Moris710b (Hemanta Deka)'
_space_group_crystal_system monoclinic
_space_group_IT_number 14
_space_group_name_Hall '-P 2ybc'
_space_group_name_H-M_alt 'P 1 21/c 1'
_atom_sites_solution_hydrogens geom
_audit_creation_method SHELXL-2014/7
_audit_update_record
;
2022-12-18 deposited with the CCDC.	2023-07-18 downloaded from the CCDC.
;
_cell_angle_alpha 90
_cell_angle_beta 98.366(15)
_cell_angle_gamma 90
_cell_formula_units_Z 4
_cell_length_a 20.597(11)
_cell_length_b 12.447(8)
_cell_length_c 21.000(11)
_cell_measurement_reflns_used 9401
_cell_measurement_temperature 200(2)
_cell_measurement_theta_max 25.308
_cell_measurement_theta_min 1.907
_cell_volume 5326(5)
_computing_cell_refinement 'APEX2 v2010.7-0 (Bruker AXS)'
_computing_data_collection 'Bruker Instrument Service v2010.7.0.0'
_computing_data_reduction 'SAINT V7.68A (Bruker AXS, 2009)'
_computing_molecular_graphics 'Olex2 (Dolomanov et al., 2009)'
_computing_publication_material 'Olex2 (Dolomanov et al., 2009)'
_computing_structure_refinement 'SHELXL-2018/3 (Sheldrick, 2018)'
_computing_structure_solution 'SHELXT 2014/4 (Sheldrick, 2014)'
_diffrn_ambient_temperature 200(2)
_diffrn_detector_area_resol_mean 95
_diffrn_measured_fraction_theta_full 0.984
_diffrn_measured_fraction_theta_max 0.980
_diffrn_measurement_device_type 'APEX2 (Bruker AXS)'
_diffrn_measurement_method '\f and \w scans'
_diffrn_radiation_type MoK\a
_diffrn_radiation_wavelength 0.71073
_diffrn_reflns_av_R_equivalents 0.1015
_diffrn_reflns_av_unetI/netI 0.1134
_diffrn_reflns_Laue_measured_fraction_full 0.984
_diffrn_reflns_Laue_measured_fraction_max 0.980
_diffrn_reflns_limit_h_max 20
_diffrn_reflns_limit_h_min -24
_diffrn_reflns_limit_k_max 14
_diffrn_reflns_limit_k_min -14
_diffrn_reflns_limit_l_max 25
_diffrn_reflns_limit_l_min -19
_diffrn_reflns_number 32061
_diffrn_reflns_point_group_measured_fraction_full 0.984
_diffrn_reflns_point_group_measured_fraction_max 0.980
_diffrn_reflns_theta_full 25.242
_diffrn_reflns_theta_max 25.308
_diffrn_reflns_theta_min 1.907
_exptl_absorpt_coefficient_mu 2.966
_exptl_absorpt_correction_T_max 0.697
_exptl_absorpt_correction_T_min 0.645
_exptl_absorpt_correction_type multi-scan
_exptl_absorpt_process_details 'SADABS V2008/1 (Bruker AXS)'
_exptl_crystal_colour colorless
_exptl_crystal_density_diffrn 1.307
_exptl_crystal_description block
_exptl_crystal_F_000 2152
_exptl_crystal_size_max 0.150
_exptl_crystal_size_mid 0.120
_exptl_crystal_size_min 0.120
_refine_diff_density_max 1.431
_refine_diff_density_min -1.292
_refine_diff_density_rms 0.128
_refine_ls_extinction_method none
_refine_ls_goodness_of_fit_ref 0.869
_refine_ls_hydrogen_treatment constr
_refine_ls_matrix_type full
_refine_ls_number_parameters 490
_refine_ls_number_reflns 9401
_refine_ls_number_restraints 0
_refine_ls_restrained_S_all 0.869
_refine_ls_R_factor_all 0.0872
_refine_ls_R_factor_gt 0.0406
_refine_ls_shift/su_max 0.003
_refine_ls_shift/su_mean 0.000
_refine_ls_structure_factor_coef Fsqd
_refine_ls_weighting_details 'w=1/[\s^2^(Fo^2^)+(0.0241P)^2^] where P=(Fo^2^+2Fc^2^)/3'
_refine_ls_weighting_scheme calc
_refine_ls_wR_factor_gt 0.0789
_refine_ls_wR_factor_ref 0.0898
_reflns_Friedel_coverage 0.000
_reflns_number_gt 5819
_reflns_number_total 9401
_reflns_threshold_expression 'I > 2\s(I)'
_cod_data_source_file d3sc01700a2.cif
_cod_data_source_block Moris710b
_cod_depositor_comments 'Adding full bibliography for 1569554--1569556.cif.'
_cod_original_sg_symbol_H-M 'P 21/c'
_cod_database_code 1569555
_shelx_shelxl_version_number 2014/7
_shelx_space_group_comment
;
The symmetry employed for this shelxl refinement is uniquely defined
by the following loop, which should always be used as a source of
symmetry information in preference to the above space-group names.
They are only intended as comments.
;
_shelx_estimated_absorpt_t_min 0.665
_shelx_estimated_absorpt_t_max 0.717

loop_
_space_group_symop_operation_xyz
'x, y, z'
'-x, y+1/2, -z+1/2'
'-x, -y, -z'
'x, -y-1/2, z-1/2'

loop_
_atom_site_label
_atom_site_type_symbol
_atom_site_fract_x
_atom_site_fract_y
_atom_site_fract_z
_atom_site_U_iso_or_equiv
_atom_site_adp_type
_atom_site_occupancy
_atom_site_site_symmetry_order
_atom_site_calc_flag
_atom_site_refinement_flags_posn
_atom_site_refinement_flags_adp
_atom_site_refinement_flags_occupancy
_atom_site_disorder_assembly
_atom_site_disorder_group
Th1 Th 0.73909(2) 0.59150(2) 0.41962(2) 0.04088(9) Uani 1 1 d . . . . .
Si1 Si 0.62071(10) 0.40938(16) 0.34512(10) 0.0628(5) Uani 1 1 d . . . . .
Si2 Si 0.57853(10) 0.63160(17) 0.31705(10) 0.0624(6) Uani 1 1 d . . . . .
Si3 Si 0.69561(11) 0.47680(17) 0.56973(9) 0.0662(6) Uani 1 1 d . . . . .
Si4 Si 0.82794(11) 0.57214(15) 0.57016(9) 0.0626(6) Uani 1 1 d . . . . .
Si5 Si 0.85652(13) 0.37678(18) 0.38244(12) 0.0832(7) Uani 1 1 d . . . . .
Si6 Si 0.81963(12) 0.5496(2) 0.29117(11) 0.0799(7) Uani 1 1 d . . . . .
N1 N 0.7183(3) 0.9181(4) 0.4884(3) 0.0577(15) Uani 1 1 d . . . . .
N2 N 0.8213(3) 0.9152(4) 0.4610(3) 0.0559(14) Uani 1 1 d . . . . .
N3 N 0.7515(2) 0.7645(4) 0.4351(2) 0.0409(13) Uani 1 1 d . . . . .
N4 N 0.6378(2) 0.5433(4) 0.3552(2) 0.0468(13) Uani 1 1 d . . . . .
N5 N 0.7521(3) 0.5363(4) 0.5290(2) 0.0539(15) Uani 1 1 d . . . . .
N6 N 0.8111(2) 0.4924(4) 0.3627(2) 0.0490(14) Uani 1 1 d . . . . .
C1 C 0.7633(3) 0.8600(5) 0.4596(3) 0.0453(16) Uani 1 1 d . . . . .
C2 C 0.7320(4) 1.0162(6) 0.5276(4) 0.081(2) Uani 1 1 d . . . . .
H2A H 0.7097 1.0778 0.5040 0.097 Uiso 1 1 calc R U . . .
H2B H 0.7132 1.0076 0.5681 0.097 Uiso 1 1 calc R U . . .
C3 C 0.8025(4) 1.0406(6) 0.5434(4) 0.077(2) Uani 1 1 d . . . . .
H3A H 0.8092 1.1152 0.5593 0.092 Uiso 1 1 calc R U . . .
H3B H 0.8239 0.9909 0.5769 0.092 Uiso 1 1 calc R U . . .
C4 C 0.8295(4) 1.0265(6) 0.4835(4) 0.083(2) Uani 1 1 d . . . . .
H4A H 0.8767 1.0452 0.4904 0.100 Uiso 1 1 calc R U . . .
H4B H 0.8069 1.0754 0.4503 0.100 Uiso 1 1 calc R U . . .
C5 C 0.6488(3) 0.8949(5) 0.4762(3) 0.0542(18) Uani 1 1 d . . . . .
C6 C 0.6097(4) 0.9472(6) 0.4255(4) 0.0608(19) Uani 1 1 d . . . . .
C7 C 0.5421(4) 0.9351(6) 0.4207(4) 0.075(2) Uani 1 1 d . . . . .
H7 H 0.5149 0.9700 0.3864 0.090 Uiso 1 1 calc R U . . .
C8 C 0.5130(4) 0.8744(7) 0.4635(5) 0.077(2) Uani 1 1 d . . . . .
C9 C 0.5530(4) 0.8263(6) 0.5131(4) 0.075(2) Uani 1 1 d . . . . .
H9 H 0.5335 0.7847 0.5432 0.090 Uiso 1 1 calc R U . . .
C10 C 0.6207(4) 0.8356(6) 0.5214(4) 0.065(2) Uani 1 1 d . . . . .
C11 C 0.6379(4) 1.0184(6) 0.3792(3) 0.082(2) Uani 1 1 d . . . . .
H11A H 0.6643 1.0749 0.4029 0.123 Uiso 1 1 calc R U . . .
H11B H 0.6022 1.0513 0.3496 0.123 Uiso 1 1 calc R U . . .
H11C H 0.6656 0.9758 0.3546 0.123 Uiso 1 1 calc R U . . .
C12 C 0.4395(4) 0.8638(7) 0.4553(4) 0.111(3) Uani 1 1 d . . . . .
H12A H 0.4197 0.9353 0.4562 0.167 Uiso 1 1 calc R U . . .
H12B H 0.4270 0.8202 0.4904 0.167 Uiso 1 1 calc R U . . .
H12C H 0.4240 0.8291 0.4140 0.167 Uiso 1 1 calc R U . . .
C13 C 0.6632(4) 0.7853(6) 0.5790(3) 0.089(3) Uani 1 1 d . . . . .
H13A H 0.6973 0.7411 0.5641 0.134 Uiso 1 1 calc R U . . .
H13B H 0.6358 0.7403 0.6027 0.134 Uiso 1 1 calc R U . . .
H13C H 0.6837 0.8422 0.6073 0.134 Uiso 1 1 calc R U . . .
C14 C 0.8721(2) 0.8860(4) 0.4248(2) 0.0540(18) Uani 1 1 d G . . . .
C15 C 0.9333(3) 0.8567(4) 0.4569(2) 0.068(2) Uani 1 1 d G . . . .
C16 C 0.9850(2) 0.8383(4) 0.4225(4) 0.090(3) Uani 1 1 d G . . . .
H16 H 1.0269 0.8183 0.4445 0.108 Uiso 1 1 calc R U . . .
C17 C 0.9755(3) 0.8493(5) 0.3560(4) 0.116(4) Uani 1 1 d G . . . .
C18 C 0.9143(4) 0.8786(5) 0.3238(2) 0.106(3) Uani 1 1 d G . . . .
H18 H 0.9078 0.8861 0.2783 0.127 Uiso 1 1 calc R U . . .
C19 C 0.8626(2) 0.8970(4) 0.3582(2) 0.073(2) Uani 1 1 d G . . . .
C20 C 0.9492(4) 0.8569(6) 0.5292(4) 0.091(3) Uani 1 1 d . . . . .
H20A H 0.9843 0.8049 0.5427 0.136 Uiso 1 1 calc R U . . .
H20B H 0.9100 0.8370 0.5480 0.136 Uiso 1 1 calc R U . . .
H20C H 0.9637 0.9288 0.5440 0.136 Uiso 1 1 calc R U . . .
C21 C 1.0314(5) 0.8252(10) 0.3181(5) 0.176(6) Uani 1 1 d . . . . .
H21A H 1.0702 0.8026 0.3477 0.264 Uiso 1 1 calc R U . . .
H21B H 1.0418 0.8899 0.2950 0.264 Uiso 1 1 calc R U . . .
H21C H 1.0183 0.7675 0.2871 0.264 Uiso 1 1 calc R U . . .
C22 C 0.7992(4) 0.9370(6) 0.3221(4) 0.084(3) Uani 1 1 d . . . . .
H22A H 0.7930 1.0125 0.3331 0.125 Uiso 1 1 calc R U . . .
H22B H 0.7629 0.8940 0.3338 0.125 Uiso 1 1 calc R U . . .
H22C H 0.8002 0.9307 0.2757 0.125 Uiso 1 1 calc R U . . .
C23 C 0.6320(5) 0.3552(7) 0.2643(4) 0.116(3) Uani 1 1 d . . . . .
H23A H 0.5989 0.3864 0.2313 0.174 Uiso 1 1 calc R U . . .
H23B H 0.6272 0.2768 0.2643 0.174 Uiso 1 1 calc R U . . .
H23C H 0.6760 0.3738 0.2551 0.174 Uiso 1 1 calc R U . . .
C24 C 0.5376(4) 0.3667(6) 0.3574(4) 0.094(3) Uani 1 1 d . . . . .
H24A H 0.5281 0.3940 0.3988 0.142 Uiso 1 1 calc R U . . .
H24B H 0.5353 0.2881 0.3572 0.142 Uiso 1 1 calc R U . . .
H24C H 0.5054 0.3955 0.3226 0.142 Uiso 1 1 calc R U . . .
C25 C 0.6776(4) 0.3314(6) 0.4056(4) 0.085(2) Uani 1 1 d . . . . .
H25A H 0.6928 0.2672 0.3850 0.127 Uiso 1 1 calc R U . . .
H25B H 0.6545 0.3099 0.4411 0.127 Uiso 1 1 calc R U . . .
H25C H 0.7154 0.3763 0.4222 0.127 Uiso 1 1 calc R U . . .
C26 C 0.5417(4) 0.5872(6) 0.2350(4) 0.106(3) Uani 1 1 d . . . . .
H26A H 0.5766 0.5761 0.2086 0.159 Uiso 1 1 calc R U . . .
H26B H 0.5114 0.6424 0.2152 0.159 Uiso 1 1 calc R U . . .
H26C H 0.5179 0.5198 0.2381 0.159 Uiso 1 1 calc R U . . .
C27 C 0.6114(4) 0.7669(5) 0.3066(3) 0.078(2) Uani 1 1 d . . . . .
H27A H 0.6445 0.7843 0.3436 0.116 Uiso 1 1 calc R U . . .
H27B H 0.5757 0.8195 0.3036 0.116 Uiso 1 1 calc R U . . .
H27C H 0.6315 0.7690 0.2671 0.116 Uiso 1 1 calc R U . . .
C28 C 0.5091(4) 0.6485(7) 0.3635(4) 0.098(3) Uani 1 1 d . . . . .
H28A H 0.4845 0.5810 0.3629 0.147 Uiso 1 1 calc R U . . .
H28B H 0.4801 0.7057 0.3441 0.147 Uiso 1 1 calc R U . . .
H28C H 0.5262 0.6675 0.4081 0.147 Uiso 1 1 calc R U . . .
C29 C 0.7114(4) 0.3284(6) 0.5799(3) 0.090(3) Uani 1 1 d . . . . .
H29A H 0.7172 0.2969 0.5383 0.134 Uiso 1 1 calc R U . . .
H29B H 0.6740 0.2942 0.5958 0.134 Uiso 1 1 calc R U . . .
H29C H 0.7512 0.3168 0.6108 0.134 Uiso 1 1 calc R U . . .
C30 C 0.6121(3) 0.5023(7) 0.5255(3) 0.086(3) Uani 1 1 d . . . . .
H30A H 0.5953 0.5702 0.5403 0.129 Uiso 1 1 calc R U . . .
H30B H 0.5828 0.4435 0.5337 0.129 Uiso 1 1 calc R U . . .
H30C H 0.6142 0.5068 0.4793 0.129 Uiso 1 1 calc R U . . .
C31 C 0.6980(4) 0.5259(7) 0.6544(3) 0.095(3) Uani 1 1 d . . . . .
H31A H 0.7389 0.5024 0.6804 0.143 Uiso 1 1 calc R U . . .
H31B H 0.6605 0.4965 0.6726 0.143 Uiso 1 1 calc R U . . .
H31C H 0.6958 0.6046 0.6545 0.143 Uiso 1 1 calc R U . . .
C32 C 0.8688(4) 0.4650(7) 0.6243(3) 0.094(3) Uani 1 1 d . . . . .
H32A H 0.8446 0.4547 0.6607 0.141 Uiso 1 1 calc R U . . .
H32B H 0.9140 0.4866 0.6402 0.141 Uiso 1 1 calc R U . . .
H32C H 0.8691 0.3976 0.6002 0.141 Uiso 1 1 calc R U . . .
C33 C 0.8294(4) 0.6948(6) 0.6209(3) 0.086(3) Uani 1 1 d . . . . .
H33A H 0.8112 0.7555 0.5944 0.129 Uiso 1 1 calc R U . . .
H33B H 0.8748 0.7110 0.6397 0.129 Uiso 1 1 calc R U . . .
H33C H 0.8030 0.6827 0.6555 0.129 Uiso 1 1 calc R U . . .
C34 C 0.8828(4) 0.6038(5) 0.5098(3) 0.072(2) Uani 1 1 d . . . . .
H34A H 0.8865 0.5408 0.4827 0.108 Uiso 1 1 calc R U . . .
H34B H 0.9264 0.6234 0.5321 0.108 Uiso 1 1 calc R U . . .
H34C H 0.8645 0.6640 0.4830 0.108 Uiso 1 1 calc R U . . .
C35 C 0.8302(6) 0.2598(7) 0.3274(4) 0.160(5) Uani 1 1 d . . . . .
H35A H 0.7838 0.2437 0.3288 0.241 Uiso 1 1 calc R U . . .
H35B H 0.8568 0.1966 0.3416 0.241 Uiso 1 1 calc R U . . .
H35C H 0.8362 0.2782 0.2833 0.241 Uiso 1 1 calc R U . . .
C36 C 0.8518(4) 0.3245(6) 0.4652(4) 0.093(3) Uani 1 1 d . . . . .
H36A H 0.8889 0.3523 0.4952 0.139 Uiso 1 1 calc R U . . .
H36B H 0.8534 0.2458 0.4648 0.139 Uiso 1 1 calc R U . . .
H36C H 0.8106 0.3481 0.4789 0.139 Uiso 1 1 calc R U . . .
C37 C 0.9453(5) 0.3949(9) 0.3798(6) 0.196(7) Uani 1 1 d . . . . .
H37A H 0.9518 0.4193 0.3368 0.295 Uiso 1 1 calc R U . . .
H37B H 0.9681 0.3263 0.3893 0.295 Uiso 1 1 calc R U . . .
H37C H 0.9631 0.4485 0.4118 0.295 Uiso 1 1 calc R U . . .
C38 C 0.8008(6) 0.4628(8) 0.2181(4) 0.154(5) Uani 1 1 d . . . . .
H38A H 0.8248 0.3948 0.2253 0.231 Uiso 1 1 calc R U . . .
H38B H 0.8143 0.4997 0.1809 0.231 Uiso 1 1 calc R U . . .
H38C H 0.7536 0.4483 0.2098 0.231 Uiso 1 1 calc R U . . .
C39 C 0.9028(5) 0.6054(8) 0.2879(6) 0.169(6) Uani 1 1 d . . . . .
H39A H 0.9021 0.6487 0.2489 0.253 Uiso 1 1 calc R U . . .
H39B H 0.9342 0.5463 0.2874 0.253 Uiso 1 1 calc R U . . .
H39C H 0.9161 0.6504 0.3259 0.253 Uiso 1 1 calc R U . . .
C40 C 0.7611(4) 0.6638(6) 0.2770(3) 0.087(3) Uani 1 1 d . . . . .
H40A H 0.7163 0.6374 0.2769 0.130 Uiso 1 1 calc R U . . .
H40B H 0.7648 0.6971 0.2354 0.130 Uiso 1 1 calc R U . . .
H40C H 0.7715 0.7171 0.3114 0.130 Uiso 1 1 calc R U . . .

loop_
_atom_site_aniso_label
_atom_site_aniso_U_11
_atom_site_aniso_U_22
_atom_site_aniso_U_33
_atom_site_aniso_U_23
_atom_site_aniso_U_13
_atom_site_aniso_U_12
Th1 0.04691(16) 0.03948(12) 0.03489(14) 0.00009(13) 0.00132(9) -0.00338(13)
Si1 0.0670(14) 0.0577(12) 0.0614(13) -0.0135(11) 0.0011(10) -0.0133(12)
Si2 0.0583(15) 0.0673(13) 0.0558(13) -0.0055(10) -0.0111(11) 0.0010(11)
Si3 0.0871(17) 0.0679(14) 0.0437(12) 0.0070(10) 0.0092(11) -0.0184(12)
Si4 0.0756(16) 0.0578(13) 0.0482(12) 0.0045(10) -0.0118(10) -0.0108(11)
Si5 0.0842(19) 0.0760(16) 0.0900(18) 0.0019(13) 0.0151(14) 0.0247(13)
Si6 0.0867(19) 0.0961(17) 0.0640(15) 0.0092(13) 0.0347(13) 0.0134(14)
N1 0.059(4) 0.047(3) 0.065(4) -0.010(3) 0.004(3) -0.001(3)
N2 0.061(4) 0.043(3) 0.063(4) 0.004(3) 0.006(3) -0.012(3)
N3 0.045(3) 0.044(3) 0.034(3) 0.004(2) 0.008(2) 0.000(3)
N4 0.048(4) 0.051(3) 0.039(3) -0.013(2) -0.002(2) -0.008(3)
N5 0.070(4) 0.059(3) 0.029(3) -0.002(3) -0.008(3) -0.018(3)
N6 0.061(4) 0.045(3) 0.041(3) 0.000(2) 0.007(3) 0.004(3)
C1 0.044(4) 0.051(4) 0.038(4) 0.008(3) -0.003(3) 0.001(4)
C2 0.084(7) 0.069(5) 0.087(6) -0.039(5) 0.007(5) -0.006(5)
C3 0.080(7) 0.073(5) 0.075(6) -0.023(4) 0.003(5) -0.020(5)
C4 0.093(7) 0.053(5) 0.100(7) -0.007(5) 0.002(5) -0.028(5)
C5 0.053(5) 0.045(4) 0.062(5) -0.011(4) -0.003(4) 0.008(4)
C6 0.050(5) 0.057(4) 0.072(5) -0.006(4) -0.002(4) 0.005(4)
C7 0.062(6) 0.064(5) 0.091(7) -0.017(4) -0.012(5) 0.019(4)
C8 0.059(6) 0.073(6) 0.102(8) -0.028(5) 0.018(6) 0.002(5)
C9 0.066(7) 0.070(5) 0.092(7) -0.011(5) 0.026(5) -0.001(5)
C10 0.075(6) 0.058(5) 0.063(5) -0.007(4) 0.014(5) 0.008(4)
C11 0.090(7) 0.062(5) 0.090(6) 0.013(5) -0.002(5) 0.001(5)
C12 0.052(6) 0.131(8) 0.154(9) -0.049(7) 0.025(6) 0.001(5)
C13 0.109(7) 0.094(6) 0.068(6) 0.013(5) 0.023(5) 0.015(6)
C14 0.048(5) 0.050(4) 0.062(5) 0.011(3) 0.003(4) -0.011(3)
C15 0.053(6) 0.069(5) 0.080(6) 0.015(4) 0.001(5) -0.022(4)
C16 0.041(6) 0.096(6) 0.129(8) 0.025(6) -0.002(5) -0.014(5)
C17 0.086(9) 0.135(9) 0.134(10) 0.015(8) 0.042(7) -0.029(7)
C18 0.092(8) 0.148(9) 0.082(7) 0.032(6) 0.025(6) -0.019(7)
C19 0.069(6) 0.086(6) 0.060(5) 0.022(5) 0.001(4) -0.011(5)
C20 0.088(7) 0.081(6) 0.092(7) 0.010(5) -0.025(5) -0.017(5)
C21 0.110(9) 0.256(15) 0.185(12) 0.015(11) 0.097(9) -0.004(10)
C22 0.090(7) 0.091(6) 0.067(5) 0.027(4) 0.001(5) -0.010(5)
C23 0.171(10) 0.089(6) 0.084(7) -0.043(5) 0.005(6) 0.000(7)
C24 0.066(6) 0.092(6) 0.122(7) -0.018(5) 0.004(5) -0.034(5)
C25 0.085(6) 0.053(5) 0.113(7) -0.001(5) 0.001(5) -0.006(4)
C26 0.128(8) 0.097(7) 0.074(6) -0.015(5) -0.053(5) 0.009(6)
C27 0.083(6) 0.069(5) 0.077(5) 0.004(4) 0.000(4) 0.015(5)
C28 0.065(6) 0.099(6) 0.129(8) -0.006(6) 0.012(5) 0.010(5)
C29 0.119(8) 0.072(6) 0.077(6) 0.017(4) 0.013(5) -0.028(5)
C30 0.071(6) 0.120(7) 0.070(5) 0.004(5) 0.016(4) -0.014(5)
C31 0.122(8) 0.118(7) 0.047(5) 0.017(5) 0.015(5) -0.028(6)
C32 0.097(7) 0.101(6) 0.075(6) 0.020(5) -0.018(5) -0.007(6)
C33 0.106(7) 0.083(6) 0.064(5) -0.003(4) -0.007(5) -0.020(5)
C34 0.073(6) 0.065(5) 0.071(5) -0.005(4) -0.013(4) -0.020(4)
C35 0.284(16) 0.094(8) 0.105(8) -0.024(6) 0.032(9) 0.055(9)
C36 0.106(7) 0.071(6) 0.093(6) 0.019(5) -0.015(5) 0.016(5)
C37 0.075(8) 0.253(15) 0.274(15) 0.147(12) 0.069(9) 0.079(9)
C38 0.243(14) 0.167(10) 0.056(6) -0.018(7) 0.037(7) 0.063(10)
C39 0.114(9) 0.183(12) 0.231(13) 0.099(10) 0.102(9) 0.031(8)
C40 0.096(7) 0.105(6) 0.066(5) 0.038(5) 0.033(5) 0.023(5)

loop_
_atom_type_symbol
_atom_type_description
_atom_type_scat_dispersion_real
_atom_type_scat_dispersion_imag
_atom_type_scat_source
C C 0.0033 0.0016 'International Tables Vol C Tables 4.2.6.8 and 6.1.1.4'
H H 0.0000 0.0000 'International Tables Vol C Tables 4.2.6.8 and 6.1.1.4'
N N 0.0061 0.0033 'International Tables Vol C Tables 4.2.6.8 and 6.1.1.4'
Si Si 0.0817 0.0704 'International Tables Vol C Tables 4.2.6.8 and 6.1.1.4'
Th Th -7.2400 8.8979 'International Tables Vol C Tables 4.2.6.8 and 6.1.1.4'

loop_
_geom_angle_atom_site_label_1
_geom_angle_atom_site_label_2
_geom_angle_atom_site_label_3
_geom_angle
_geom_angle_site_symmetry_1
_geom_angle_site_symmetry_3
_geom_angle_publ_flag
N3 Th1 N5 98.45(16) . . ?
N3 Th1 N6 121.13(16) . . ?
N5 Th1 N6 110.16(17) . . ?
N3 Th1 N4 113.82(17) . . ?
N5 Th1 N4 116.15(17) . . ?
N6 Th1 N4 98.19(17) . . ?
N4 Si1 C24 116.2(3) . . ?
N4 Si1 C25 108.9(3) . . ?
C24 Si1 C25 105.0(4) . . ?
N4 Si1 C23 114.4(3) . . ?
C24 Si1 C23 105.3(4) . . ?
C25 Si1 C23 106.2(4) . . ?
N4 Si2 C27 112.7(3) . . ?
N4 Si2 C28 111.7(3) . . ?
C27 Si2 C28 106.5(4) . . ?
N4 Si2 C26 113.6(3) . . ?
C27 Si2 C26 105.6(4) . . ?
C28 Si2 C26 106.2(4) . . ?
N5 Si3 C30 108.9(3) . . ?
N5 Si3 C31 114.0(3) . . ?
C30 Si3 C31 108.2(4) . . ?
N5 Si3 C29 111.3(3) . . ?
C30 Si3 C29 110.9(4) . . ?
C31 Si3 C29 103.4(3) . . ?
N5 Si4 C34 108.0(3) . . ?
N5 Si4 C33 115.9(3) . . ?
C34 Si4 C33 104.8(3) . . ?
N5 Si4 C32 114.4(3) . . ?
C34 Si4 C32 107.5(4) . . ?
C33 Si4 C32 105.6(4) . . ?
N6 Si5 C37 113.1(4) . . ?
N6 Si5 C36 114.3(3) . . ?
C37 Si5 C36 104.8(5) . . ?
N6 Si5 C35 113.4(4) . . ?
C37 Si5 C35 105.8(6) . . ?
C36 Si5 C35 104.5(4) . . ?
N6 Si6 C40 108.3(3) . . ?
N6 Si6 C39 113.8(4) . . ?
C40 Si6 C39 106.8(4) . . ?
N6 Si6 C38 116.7(4) . . ?
C40 Si6 C38 105.0(4) . . ?
C39 Si6 C38 105.5(5) . . ?
C1 N1 C5 121.8(5) . . ?
C1 N1 C2 126.2(6) . . ?
C5 N1 C2 111.6(5) . . ?
C1 N2 C14 124.4(5) . . ?
C1 N2 C4 122.5(6) . . ?
C14 N2 C4 110.7(5) . . ?
C1 N3 Th1 165.2(4) . . ?
Si1 N4 Si2 116.0(3) . . ?
Si1 N4 Th1 117.5(3) . . ?
Si2 N4 Th1 126.5(3) . . ?
Si3 N5 Si4 119.5(3) . . ?
Si3 N5 Th1 128.3(3) . . ?
Si4 N5 Th1 112.0(2) . . ?
Si6 N6 Si5 116.0(3) . . ?
Si6 N6 Th1 112.3(2) . . ?
Si5 N6 Th1 131.7(2) . . ?
N3 C1 N2 125.1(6) . . ?
N3 C1 N1 123.4(6) . . ?
N2 C1 N1 111.5(6) . . ?
C3 C2 N1 113.4(6) . . ?
C3 C2 H2A 108.9 . . ?
N1 C2 H2A 108.9 . . ?
C3 C2 H2B 108.9 . . ?
N1 C2 H2B 108.9 . . ?
H2A C2 H2B 107.7 . . ?
C4 C3 C2 105.5(6) . . ?
C4 C3 H3A 110.6 . . ?
C2 C3 H3A 110.6 . . ?
C4 C3 H3B 110.6 . . ?
C2 C3 H3B 110.6 . . ?
H3A C3 H3B 108.8 . . ?
C3 C4 N2 110.6(6) . . ?
C3 C4 H4A 109.5 . . ?
N2 C4 H4A 109.5 . . ?
C3 C4 H4B 109.5 . . ?
N2 C4 H4B 109.5 . . ?
H4A C4 H4B 108.1 . . ?
C10 C5 C6 121.0(7) . . ?
C10 C5 N1 118.9(7) . . ?
C6 C5 N1 119.2(7) . . ?
C7 C6 C5 117.7(7) . . ?
C7 C6 C11 119.9(7) . . ?
C5 C6 C11 122.4(7) . . ?
C8 C7 C6 122.6(8) . . ?
C8 C7 H7 118.7 . . ?
C6 C7 H7 118.7 . . ?
C9 C8 C7 117.7(8) . . ?
C9 C8 C12 122.2(9) . . ?
C7 C8 C12 120.0(9) . . ?
C8 C9 C10 122.9(8) . . ?
C8 C9 H9 118.5 . . ?
C10 C9 H9 118.5 . . ?
C9 C10 C5 117.9(7) . . ?
C9 C10 C13 121.2(8) . . ?
C5 C10 C13 120.8(7) . . ?
C6 C11 H11A 109.5 . . ?
C6 C11 H11B 109.5 . . ?
H11A C11 H11B 109.5 . . ?
C6 C11 H11C 109.5 . . ?
H11A C11 H11C 109.5 . . ?
H11B C11 H11C 109.5 . . ?
C8 C12 H12A 109.5 . . ?
C8 C12 H12B 109.5 . . ?
H12A C12 H12B 109.5 . . ?
C8 C12 H12C 109.5 . . ?
H12A C12 H12C 109.5 . . ?
H12B C12 H12C 109.5 . . ?
C10 C13 H13A 109.5 . . ?
C10 C13 H13B 109.5 . . ?
H13A C13 H13B 109.5 . . ?
C10 C13 H13C 109.5 . . ?
H13A C13 H13C 109.5 . . ?
H13B C13 H13C 109.5 . . ?
C15 C14 C19 120.0 . . ?
C15 C14 N2 119.4(5) . . ?
C19 C14 N2 120.3(5) . . ?
C16 C15 C14 120.0 . . ?
C16 C15 C20 117.0(5) . . ?
C14 C15 C20 122.6(5) . . ?
C17 C16 C15 120.0 . . ?
C17 C16 H16 120.0 . . ?
C15 C16 H16 120.0 . . ?
C16 C17 C18 120.0 . . ?
C16 C17 C21 120.0(7) . . ?
C18 C17 C21 120.0(7) . . ?
C17 C18 C19 120.0 . . ?
C17 C18 H18 120.0 . . ?
C19 C18 H18 120.0 . . ?
C18 C19 C14 120.0 . . ?
C18 C19 C22 118.0(5) . . ?
C14 C19 C22 121.8(5) . . ?
C15 C20 H20A 109.5 . . ?
C15 C20 H20B 109.5 . . ?
H20A C20 H20B 109.5 . . ?
C15 C20 H20C 109.5 . . ?
H20A C20 H20C 109.5 . . ?
H20B C20 H20C 109.5 . . ?
C17 C21 H21A 109.5 . . ?
C17 C21 H21B 109.5 . . ?
H21A C21 H21B 109.5 . . ?
C17 C21 H21C 109.5 . . ?
H21A C21 H21C 109.5 . . ?
H21B C21 H21C 109.5 . . ?
C19 C22 H22A 109.5 . . ?
C19 C22 H22B 109.5 . . ?
H22A C22 H22B 109.5 . . ?
C19 C22 H22C 109.5 . . ?
H22A C22 H22C 109.5 . . ?
H22B C22 H22C 109.5 . . ?
Si1 C23 H23A 109.5 . . ?
Si1 C23 H23B 109.5 . . ?
H23A C23 H23B 109.5 . . ?
Si1 C23 H23C 109.5 . . ?
H23A C23 H23C 109.5 . . ?
H23B C23 H23C 109.5 . . ?
Si1 C24 H24A 109.5 . . ?
Si1 C24 H24B 109.5 . . ?
H24A C24 H24B 109.5 . . ?
Si1 C24 H24C 109.5 . . ?
H24A C24 H24C 109.5 . . ?
H24B C24 H24C 109.5 . . ?
Si1 C25 H25A 109.5 . . ?
Si1 C25 H25B 109.5 . . ?
H25A C25 H25B 109.5 . . ?
Si1 C25 H25C 109.5 . . ?
H25A C25 H25C 109.5 . . ?
H25B C25 H25C 109.5 . . ?
Si2 C26 H26A 109.5 . . ?
Si2 C26 H26B 109.5 . . ?
H26A C26 H26B 109.5 . . ?
Si2 C26 H26C 109.5 . . ?
H26A C26 H26C 109.5 . . ?
H26B C26 H26C 109.5 . . ?
Si2 C27 H27A 109.5 . . ?
Si2 C27 H27B 109.5 . . ?
H27A C27 H27B 109.5 . . ?
Si2 C27 H27C 109.5 . . ?
H27A C27 H27C 109.5 . . ?
H27B C27 H27C 109.5 . . ?
Si2 C28 H28A 109.5 . . ?
Si2 C28 H28B 109.5 . . ?
H28A C28 H28B 109.5 . . ?
Si2 C28 H28C 109.5 . . ?
H28A C28 H28C 109.5 . . ?
H28B C28 H28C 109.5 . . ?
Si3 C29 H29A 109.5 . . ?
Si3 C29 H29B 109.5 . . ?
H29A C29 H29B 109.5 . . ?
Si3 C29 H29C 109.5 . . ?
H29A C29 H29C 109.5 . . ?
H29B C29 H29C 109.5 . . ?
Si3 C30 H30A 109.5 . . ?
Si3 C30 H30B 109.5 . . ?
H30A C30 H30B 109.5 . . ?
Si3 C30 H30C 109.5 . . ?
H30A C30 H30C 109.5 . . ?
H30B C30 H30C 109.5 . . ?
Si3 C31 H31A 109.5 . . ?
Si3 C31 H31B 109.5 . . ?
H31A C31 H31B 109.5 . . ?
Si3 C31 H31C 109.5 . . ?
H31A C31 H31C 109.5 . . ?
H31B C31 H31C 109.5 . . ?
Si4 C32 H32A 109.5 . . ?
Si4 C32 H32B 109.5 . . ?
H32A C32 H32B 109.5 . . ?
Si4 C32 H32C 109.5 . . ?
H32A C32 H32C 109.5 . . ?
H32B C32 H32C 109.5 . . ?
Si4 C33 H33A 109.5 . . ?
Si4 C33 H33B 109.5 . . ?
H33A C33 H33B 109.5 . . ?
Si4 C33 H33C 109.5 . . ?
H33A C33 H33C 109.5 . . ?
H33B C33 H33C 109.5 . . ?
Si4 C34 H34A 109.5 . . ?
Si4 C34 H34B 109.5 . . ?
H34A C34 H34B 109.5 . . ?
Si4 C34 H34C 109.5 . . ?
H34A C34 H34C 109.5 . . ?
H34B C34 H34C 109.5 . . ?
Si5 C35 H35A 109.5 . . ?
Si5 C35 H35B 109.5 . . ?
H35A C35 H35B 109.5 . . ?
Si5 C35 H35C 109.5 . . ?
H35A C35 H35C 109.5 . . ?
H35B C35 H35C 109.5 . . ?
Si5 C36 H36A 109.5 . . ?
Si5 C36 H36B 109.5 . . ?
H36A C36 H36B 109.5 . . ?
Si5 C36 H36C 109.5 . . ?
H36A C36 H36C 109.5 . . ?
H36B C36 H36C 109.5 . . ?
Si5 C37 H37A 109.5 . . ?
Si5 C37 H37B 109.5 . . ?
H37A C37 H37B 109.5 . . ?
Si5 C37 H37C 109.5 . . ?
H37A C37 H37C 109.5 . . ?
H37B C37 H37C 109.5 . . ?
Si6 C38 H38A 109.5 . . ?
Si6 C38 H38B 109.5 . . ?
H38A C38 H38B 109.5 . . ?
Si6 C38 H38C 109.5 . . ?
H38A C38 H38C 109.5 . . ?
H38B C38 H38C 109.5 . . ?
Si6 C39 H39A 109.5 . . ?
Si6 C39 H39B 109.5 . . ?
H39A C39 H39B 109.5 . . ?
Si6 C39 H39C 109.5 . . ?
H39A C39 H39C 109.5 . . ?
H39B C39 H39C 109.5 . . ?
Si6 C40 H40A 109.5 . . ?
Si6 C40 H40B 109.5 . . ?
H40A C40 H40B 109.5 . . ?
Si6 C40 H40C 109.5 . . ?
H40A C40 H40C 109.5 . . ?
H40B C40 H40C 109.5 . . ?

loop_
_geom_bond_atom_site_label_1
_geom_bond_atom_site_label_2
_geom_bond_distance
_geom_bond_site_symmetry_2
_geom_bond_publ_flag
Th1 N3 2.187(5) . ?
Th1 N5 2.375(5) . ?
Th1 N6 2.379(5) . ?
Th1 N4 2.391(5) . ?
Si1 N4 1.711(5) . ?
Si1 C24 1.845(7) . ?
Si1 C25 1.869(8) . ?
Si1 C23 1.872(7) . ?
Si2 N4 1.748(5) . ?
Si2 C27 1.840(7) . ?
Si2 C28 1.856(7) . ?
Si2 C26 1.862(7) . ?
Si3 N5 1.710(5) . ?
Si3 C30 1.859(7) . ?
Si3 C31 1.875(7) . ?
Si3 C29 1.882(8) . ?
Si4 N5 1.730(5) . ?
Si4 C34 1.859(7) . ?
Si4 C33 1.860(7) . ?
Si4 C32 1.871(7) . ?
Si5 N6 1.734(5) . ?
Si5 C37 1.852(9) . ?
Si5 C36 1.871(7) . ?
Si5 C35 1.889(9) . ?
Si6 N6 1.695(5) . ?
Si6 C40 1.859(7) . ?
Si6 C39 1.859(10) . ?
Si6 C38 1.871(9) . ?
N1 C1 1.382(7) . ?
N1 C5 1.446(8) . ?
N1 C2 1.477(8) . ?
N2 C1 1.376(8) . ?
N2 C14 1.426(6) . ?
N2 C4 1.465(8) . ?
N3 C1 1.305(7) . ?
C2 C3 1.475(9) . ?
C2 H2A 0.9900 . ?
C2 H2B 0.9900 . ?
C3 C4 1.459(9) . ?
C3 H3A 0.9900 . ?
C3 H3B 0.9900 . ?
C4 H4A 0.9900 . ?
C4 H4B 0.9900 . ?
C5 C10 1.393(9) . ?
C5 C6 1.399(9) . ?
C6 C7 1.389(9) . ?
C6 C11 1.494(9) . ?
C7 C8 1.377(10) . ?
C7 H7 0.9500 . ?
C8 C9 1.369(10) . ?
C8 C12 1.503(10) . ?
C9 C10 1.385(10) . ?
C9 H9 0.9500 . ?
C10 C13 1.520(10) . ?
C11 H11A 0.9800 . ?
C11 H11B 0.9800 . ?
C11 H11C 0.9800 . ?
C12 H12A 0.9800 . ?
C12 H12B 0.9800 . ?
C12 H12C 0.9800 . ?
C13 H13A 0.9800 . ?
C13 H13B 0.9800 . ?
C13 H13C 0.9800 . ?
C14 C15 1.3900 . ?
C14 C19 1.3900 . ?
C15 C16 1.3900 . ?
C15 C20 1.505(8) . ?
C16 C17 1.3900 . ?
C16 H16 0.9500 . ?
C17 C18 1.3900 . ?
C17 C21 1.523(9) . ?
C18 C19 1.3900 . ?
C18 H18 0.9500 . ?
C19 C22 1.496(8) . ?
C20 H20A 0.9800 . ?
C20 H20B 0.9800 . ?
C20 H20C 0.9800 . ?
C21 H21A 0.9800 . ?
C21 H21B 0.9800 . ?
C21 H21C 0.9800 . ?
C22 H22A 0.9800 . ?
C22 H22B 0.9800 . ?
C22 H22C 0.9800 . ?
C23 H23A 0.9800 . ?
C23 H23B 0.9800 . ?
C23 H23C 0.9800 . ?
C24 H24A 0.9800 . ?
C24 H24B 0.9800 . ?
C24 H24C 0.9800 . ?
C25 H25A 0.9800 . ?
C25 H25B 0.9800 . ?
C25 H25C 0.9800 . ?
C26 H26A 0.9800 . ?
C26 H26B 0.9800 . ?
C26 H26C 0.9800 . ?
C27 H27A 0.9800 . ?
C27 H27B 0.9800 . ?
C27 H27C 0.9800 . ?
C28 H28A 0.9800 . ?
C28 H28B 0.9800 . ?
C28 H28C 0.9800 . ?
C29 H29A 0.9800 . ?
C29 H29B 0.9800 . ?
C29 H29C 0.9800 . ?
C30 H30A 0.9800 . ?
C30 H30B 0.9800 . ?
C30 H30C 0.9800 . ?
C31 H31A 0.9800 . ?
C31 H31B 0.9800 . ?
C31 H31C 0.9800 . ?
C32 H32A 0.9800 . ?
C32 H32B 0.9800 . ?
C32 H32C 0.9800 . ?
C33 H33A 0.9800 . ?
C33 H33B 0.9800 . ?
C33 H33C 0.9800 . ?
C34 H34A 0.9800 . ?
C34 H34B 0.9800 . ?
C34 H34C 0.9800 . ?
C35 H35A 0.9800 . ?
C35 H35B 0.9800 . ?
C35 H35C 0.9800 . ?
C36 H36A 0.9800 . ?
C36 H36B 0.9800 . ?
C36 H36C 0.9800 . ?
C37 H37A 0.9800 . ?
C37 H37B 0.9800 . ?
C37 H37C 0.9800 . ?
C38 H38A 0.9800 . ?
C38 H38B 0.9800 . ?
C38 H38C 0.9800 . ?
C39 H39A 0.9800 . ?
C39 H39B 0.9800 . ?
C39 H39C 0.9800 . ?
C40 H40A 0.9800 . ?
C40 H40B 0.9800 . ?
C40 H40C 0.9800 . ?

loop_
_geom_torsion_atom_site_label_1
_geom_torsion_atom_site_label_2
_geom_torsion_atom_site_label_3
_geom_torsion_atom_site_label_4
_geom_torsion
_geom_torsion_site_symmetry_1
_geom_torsion_site_symmetry_2
_geom_torsion_site_symmetry_3
_geom_torsion_site_symmetry_4
_geom_torsion_publ_flag
C24 Si1 N4 Si2 -47.1(4) . . . . ?
C25 Si1 N4 Si2 -165.4(3) . . . . ?
C23 Si1 N4 Si2 75.9(4) . . . . ?
C24 Si1 N4 Th1 132.7(3) . . . . ?
C25 Si1 N4 Th1 14.5(4) . . . . ?
C23 Si1 N4 Th1 -104.2(4) . . . . ?
C27 Si2 N4 Si1 -160.3(3) . . . . ?
C28 Si2 N4 Si1 79.9(4) . . . . ?
C26 Si2 N4 Si1 -40.3(5) . . . . ?
C27 Si2 N4 Th1 19.9(4) . . . . ?
C28 Si2 N4 Th1 -100.0(4) . . . . ?
C26 Si2 N4 Th1 139.9(4) . . . . ?
C30 Si3 N5 Si4 155.3(4) . . . . ?
C31 Si3 N5 Si4 34.4(5) . . . . ?
C29 Si3 N5 Si4 -82.2(4) . . . . ?
C30 Si3 N5 Th1 -19.7(5) . . . . ?
C31 Si3 N5 Th1 -140.7(4) . . . . ?
C29 Si3 N5 Th1 102.8(4) . . . . ?
C34 Si4 N5 Si3 166.9(3) . . . . ?
C33 Si4 N5 Si3 -75.9(4) . . . . ?
C32 Si4 N5 Si3 47.3(5) . . . . ?
C34 Si4 N5 Th1 -17.2(4) . . . . ?
C33 Si4 N5 Th1 99.9(3) . . . . ?
C32 Si4 N5 Th1 -136.9(3) . . . . ?
C40 Si6 N6 Si5 174.8(4) . . . . ?
C39 Si6 N6 Si5 -66.6(5) . . . . ?
C38 Si6 N6 Si5 56.7(5) . . . . ?
C40 Si6 N6 Th1 -6.6(4) . . . . ?
C39 Si6 N6 Th1 112.0(4) . . . . ?
C38 Si6 N6 Th1 -124.7(4) . . . . ?
C37 Si5 N6 Si6 54.5(6) . . . . ?
C36 Si5 N6 Si6 174.3(4) . . . . ?
C35 Si5 N6 Si6 -66.0(5) . . . . ?
C37 Si5 N6 Th1 -123.7(6) . . . . ?
C36 Si5 N6 Th1 -3.9(5) . . . . ?
C35 Si5 N6 Th1 115.7(5) . . . . ?
Th1 N3 C1 N2 95.7(17) . . . . ?
Th1 N3 C1 N1 -83.7(19) . . . . ?
C14 N2 C1 N3 13.1(9) . . . . ?
C4 N2 C1 N3 173.8(6) . . . . ?
C14 N2 C1 N1 -167.4(5) . . . . ?
C4 N2 C1 N1 -6.7(8) . . . . ?
C5 N1 C1 N3 -20.0(9) . . . . ?
C2 N1 C1 N3 167.6(6) . . . . ?
C5 N1 C1 N2 160.5(6) . . . . ?
C2 N1 C1 N2 -11.8(9) . . . . ?
C1 N1 C2 C3 -9.3(10) . . . . ?
C5 N1 C2 C3 177.7(6) . . . . ?
N1 C2 C3 C4 45.3(9) . . . . ?
C2 C3 C4 N2 -61.9(9) . . . . ?
C1 N2 C4 C3 45.8(9) . . . . ?
C14 N2 C4 C3 -151.2(6) . . . . ?
C1 N1 C5 C10 100.6(7) . . . . ?
C2 N1 C5 C10 -86.0(7) . . . . ?
C1 N1 C5 C6 -90.3(8) . . . . ?
C2 N1 C5 C6 83.1(7) . . . . ?
C10 C5 C6 C7 -2.1(10) . . . . ?
N1 C5 C6 C7 -171.0(6) . . . . ?
C10 C5 C6 C11 175.1(6) . . . . ?
N1 C5 C6 C11 6.2(10) . . . . ?
C5 C6 C7 C8 0.2(11) . . . . ?
C11 C6 C7 C8 -177.1(7) . . . . ?
C6 C7 C8 C9 1.1(11) . . . . ?
C6 C7 C8 C12 -179.6(7) . . . . ?
C7 C8 C9 C10 -0.5(12) . . . . ?
C12 C8 C9 C10 -179.8(7) . . . . ?
C8 C9 C10 C5 -1.4(11) . . . . ?
C8 C9 C10 C13 177.0(7) . . . . ?
C6 C5 C10 C9 2.7(10) . . . . ?
N1 C5 C10 C9 171.6(6) . . . . ?
C6 C5 C10 C13 -175.7(6) . . . . ?
N1 C5 C10 C13 -6.8(9) . . . . ?
C1 N2 C14 C15 -116.9(6) . . . . ?
C4 N2 C14 C15 80.4(6) . . . . ?
C1 N2 C14 C19 69.4(6) . . . . ?
C4 N2 C14 C19 -93.3(6) . . . . ?
C19 C14 C15 C16 0.0 . . . . ?
N2 C14 C15 C16 -173.7(5) . . . . ?
C19 C14 C15 C20 172.1(5) . . . . ?
N2 C14 C15 C20 -1.5(6) . . . . ?
C14 C15 C16 C17 0.0 . . . . ?
C20 C15 C16 C17 -172.6(5) . . . . ?
C15 C16 C17 C18 0.0 . . . . ?
C15 C16 C17 C21 -177.8(7) . . . . ?
C16 C17 C18 C19 0.0 . . . . ?
C21 C17 C18 C19 177.8(7) . . . . ?
C17 C18 C19 C14 0.0 . . . . ?
C17 C18 C19 C22 175.1(5) . . . . ?
C15 C14 C19 C18 0.0 . . . . ?
N2 C14 C19 C18 173.6(5) . . . . ?
C15 C14 C19 C22 -174.9(6) . . . . ?
N2 C14 C19 C22 -1.3(6) . . . . ?
